data_1503782
loop_
_publ_author_name
'Hui, Benjamin Wei-Qiang'
'Chiba, Shunsuke'

_publ_contact_author
;
Dr Shunsuke Chiba
Division of Chemistry and Biological Chemistry
School of Physical and Mathematical Sciences
Nanyang Technological University
21 Nanyang Link
Singapore 637371
Singapore
;
_publ_section_title
;
 Orthogonal synthesis of isoindole and isoquinoline derivatives from
 organic azides.
;
_journal_issue 3
_journal_name_full 'Organic letters'
_journal_page_first 729
_journal_page_last 732
_journal_paper_doi 10.1021/ol802816k
_journal_volume 11
_journal_year 2009
_chemical_formula_moiety 'C14 H17 N O2'
_chemical_formula_sum 'C14 H17 N O2'
_chemical_formula_weight 231.29
_chemical_name_systematic
;

 ?

;
_space_group_IT_number 14
_symmetry_cell_setting monoclinic
_symmetry_space_group_name_Hall '-P 2ybc'
_symmetry_space_group_name_H-M 'P 1 21/c 1'
_atom_sites_solution_hydrogens geom
_atom_sites_solution_primary direct
_atom_sites_solution_secondary difmap
_audit_creation_method SHELXL-97
_cell_angle_alpha 90.00
_cell_angle_beta 108.6860(10)
_cell_angle_gamma 90.00
_cell_formula_units_Z 4
_cell_length_a 9.0290(3)
_cell_length_b 15.9351(4)
_cell_length_c 9.0668(3)
_cell_measurement_reflns_used 8442
_cell_measurement_temperature 173(2)
_cell_measurement_theta_max 31.02
_cell_measurement_theta_min 2.38
_cell_volume 1235.75(7)
_computing_cell_refinement 'Bruker SMART'
_computing_data_collection 'Bruker SMART'
_computing_data_reduction 'Bruker SAINT'
_computing_molecular_graphics 'Bruker SHELXTL'
_computing_publication_material 'Bruker SHELXTL'
_computing_structure_refinement 'SHELXL-97 (Sheldrick, 1997)'
_computing_structure_solution 'SHELXS-97 (Sheldrick, 1990)'
_diffrn_ambient_temperature 173(2)
_diffrn_measured_fraction_theta_full 0.999
_diffrn_measured_fraction_theta_max 0.999
_diffrn_measurement_device_type 'CCD area detector'
_diffrn_measurement_method 'phi and omega scans'
_diffrn_radiation_monochromator graphite
_diffrn_radiation_source 'fine-focus sealed tube'
_diffrn_radiation_type MoK\a
_diffrn_radiation_wavelength 0.71073
_diffrn_reflns_av_R_equivalents 0.0412
_diffrn_reflns_av_sigmaI/netI 0.0185
_diffrn_reflns_limit_h_max 13
_diffrn_reflns_limit_h_min -13
_diffrn_reflns_limit_k_max 20
_diffrn_reflns_limit_k_min -23
_diffrn_reflns_limit_l_max 13
_diffrn_reflns_limit_l_min -13
_diffrn_reflns_number 88624
_diffrn_reflns_theta_full 31.84
_diffrn_reflns_theta_max 31.84
_diffrn_reflns_theta_min 2.38
_exptl_absorpt_coefficient_mu 0.083
_exptl_absorpt_correction_T_max 0.9918
_exptl_absorpt_correction_T_min 0.9755
_exptl_absorpt_correction_type multi-scan
_exptl_absorpt_process_details sadabs
_exptl_crystal_colour colourless
_exptl_crystal_density_diffrn 1.243
_exptl_crystal_density_method 'not measured'
_exptl_crystal_description block
_exptl_crystal_F_000 496
_exptl_crystal_size_max 0.30
_exptl_crystal_size_mid 0.25
_exptl_crystal_size_min 0.10
_refine_diff_density_max 0.359
_refine_diff_density_min -0.299
_refine_diff_density_rms 0.052
_refine_ls_extinction_method none
_refine_ls_goodness_of_fit_ref 1.044
_refine_ls_hydrogen_treatment mixed
_refine_ls_matrix_type full
_refine_ls_number_parameters 160
_refine_ls_number_reflns 4225
_refine_ls_number_restraints 0
_refine_ls_restrained_S_all 1.044
_refine_ls_R_factor_all 0.0547
_refine_ls_R_factor_gt 0.0410
_refine_ls_shift/su_max 0.001
_refine_ls_shift/su_mean 0.000
_refine_ls_structure_factor_coef Fsqd
_refine_ls_weighting_details 'calc w=1/[\s^2^(Fo^2^)+(0.0651P)^2^+0.2705P] where P=(Fo^2^+2Fc^2^)/3'
_refine_ls_weighting_scheme calc
_refine_ls_wR_factor_gt 0.1106
_refine_ls_wR_factor_ref 0.1217
_reflns_number_gt 3435
_reflns_number_total 4225
_reflns_threshold_expression >2sigma(I)
_cod_data_source_file ol802816k_si_002.cif
_cod_data_source_block chiba6
_cod_depositor_comments
;
The following automatic conversions were performed:

'_symmetry_cell_setting' value 'Monoclinic' changed to 'monoclinic'
according to /home/saulius/struct/CIF-dictionaries/cif_core.dic
dictionary named 'cif_core.dic' version 2.4.2 from 2011-04-26.

Automatic conversion script
Id: cif_fix_values 1715 2011-07-08 13:25:40Z adriana 
;
_cod_original_sg_symbol_H-M P2(1)/c
_cod_database_code 1503782

loop_
_symmetry_equiv_pos_as_xyz
'x, y, z'
'-x, y+1/2, -z+1/2'
'-x, -y, -z'
'x, -y-1/2, z-1/2'

loop_
_atom_site_label
_atom_site_type_symbol
_atom_site_fract_x
_atom_site_fract_y
_atom_site_fract_z
_atom_site_U_iso_or_equiv
_atom_site_adp_type
_atom_site_occupancy
_atom_site_symmetry_multiplicity
_atom_site_calc_flag
_atom_site_refinement_flags
C1 C 0.48099(11) 0.92944(6) 0.30418(11) 0.02272(18) Uani 1 1 d .
H1 H 0.4485 0.9660 0.2170 0.027 Uiso 1 1 calc R
C2 C 0.62004(12) 0.88716(7) 0.33952(12) 0.0267(2) Uani 1 1 d .
H2 H 0.6848 0.8955 0.2763 0.032 Uiso 1 1 calc R
C3 C 0.67037(11) 0.83118(6) 0.46779(12) 0.0263(2) Uani 1 1 d .
H3 H 0.7674 0.8028 0.4881 0.032 Uiso 1 1 calc R
C4 C 0.58147(10) 0.81738(6) 0.56268(11) 0.02301(18) Uani 1 1 d .
H4 H 0.6153 0.7796 0.6479 0.028 Uiso 1 1 calc R
C5 C 0.43767(10) 0.86100(5) 0.53043(10) 0.01891(17) Uani 1 1 d .
C6 C 0.38695(10) 0.91728(5) 0.40078(10) 0.01867(17) Uani 1 1 d .
C7 C 0.24394(10) 0.95114(5) 0.40270(10) 0.01919(17) Uani 1 1 d .
C8 C 0.32459(10) 0.86199(5) 0.60679(10) 0.01929(17) Uani 1 1 d .
C9 C 0.31944(11) 0.81432(6) 0.74769(10) 0.02198(18) Uani 1 1 d .
H9 H 0.4084 0.7736 0.7754 0.026 Uiso 1 1 calc R
C10 C 0.16828(12) 0.76363(7) 0.71382(13) 0.0288(2) Uani 1 1 d .
H10A H 0.0786 0.8019 0.6853 0.043 Uiso 1 1 calc R
H10B H 0.1700 0.7318 0.8068 0.043 Uiso 1 1 calc R
H10C H 0.1594 0.7248 0.6276 0.043 Uiso 1 1 calc R
C11 C 0.34242(13) 0.87257(7) 0.88762(11) 0.0296(2) Uani 1 1 d .
H11A H 0.4411 0.9032 0.9082 0.044 Uiso 1 1 calc R
H11B H 0.3453 0.8392 0.9793 0.044 Uiso 1 1 calc R
H11C H 0.2556 0.9126 0.8649 0.044 Uiso 1 1 calc R
C12 C 0.14065(10) 1.01265(6) 0.30785(10) 0.02013(17) Uani 1 1 d .
C13 C 0.09465(12) 1.10072(6) 0.08620(11) 0.0258(2) Uani 1 1 d .
H13A H 0.0983 1.1533 0.1453 0.031 Uiso 1 1 calc R
H13B H -0.0157 1.0827 0.0418 0.031 Uiso 1 1 calc R
C14 C 0.16554(13) 1.11385(7) -0.04108(12) 0.0288(2) Uani 1 1 d .
H14A H 0.2739 1.1329 0.0044 0.043 Uiso 1 1 calc R
H14B H 0.1053 1.1563 -0.1140 0.043 Uiso 1 1 calc R
H14C H 0.1637 1.0609 -0.0966 0.043 Uiso 1 1 calc R
N1 N 0.21189(9) 0.91627(5) 0.52855(9) 0.01952(16) Uani 1 1 d .
H1N H 0.1294(16) 0.9292(9) 0.5549(15) 0.029 Uiso 1 1 d .
O1 O 0.02337(8) 1.04078(5) 0.32993(8) 0.02683(16) Uani 1 1 d .
O2 O 0.18641(8) 1.03620(4) 0.18649(8) 0.02457(16) Uani 1 1 d .

loop_
_atom_site_aniso_label
_atom_site_aniso_U_11
_atom_site_aniso_U_22
_atom_site_aniso_U_33
_atom_site_aniso_U_23
_atom_site_aniso_U_13
_atom_site_aniso_U_12
C1 0.0257(4) 0.0232(4) 0.0218(4) -0.0018(3) 0.0112(3) -0.0019(3)
C2 0.0256(4) 0.0298(5) 0.0295(5) -0.0039(4) 0.0153(4) -0.0016(4)
C3 0.0208(4) 0.0274(5) 0.0320(5) -0.0038(4) 0.0103(4) 0.0021(3)
C4 0.0205(4) 0.0223(4) 0.0252(4) -0.0008(3) 0.0059(3) 0.0017(3)
C5 0.0187(4) 0.0189(4) 0.0193(4) -0.0012(3) 0.0063(3) -0.0003(3)
C6 0.0203(4) 0.0180(4) 0.0184(4) -0.0022(3) 0.0072(3) -0.0012(3)
C7 0.0216(4) 0.0198(4) 0.0174(4) 0.0011(3) 0.0079(3) 0.0004(3)
C8 0.0195(4) 0.0198(4) 0.0188(4) 0.0013(3) 0.0065(3) 0.0013(3)
C9 0.0227(4) 0.0232(4) 0.0212(4) 0.0053(3) 0.0085(3) 0.0044(3)
C10 0.0306(5) 0.0253(5) 0.0322(5) 0.0049(4) 0.0126(4) -0.0024(4)
C11 0.0322(5) 0.0355(5) 0.0208(4) 0.0011(4) 0.0080(4) 0.0005(4)
C12 0.0213(4) 0.0213(4) 0.0182(4) 0.0007(3) 0.0070(3) -0.0002(3)
C13 0.0276(5) 0.0277(5) 0.0239(4) 0.0085(3) 0.0107(4) 0.0071(4)
C14 0.0334(5) 0.0294(5) 0.0277(5) 0.0083(4) 0.0154(4) 0.0038(4)
N1 0.0190(3) 0.0214(4) 0.0194(3) 0.0027(3) 0.0080(3) 0.0025(3)
O1 0.0247(3) 0.0323(4) 0.0264(3) 0.0071(3) 0.0122(3) 0.0077(3)
O2 0.0267(3) 0.0282(4) 0.0213(3) 0.0076(3) 0.0111(3) 0.0072(3)

loop_
_atom_type_symbol
_atom_type_description
_atom_type_scat_dispersion_real
_atom_type_scat_dispersion_imag
_atom_type_scat_source
C C 0.0033 0.0016 'International Tables Vol C Tables 4.2.6.8 and 6.1.1.4'
H H 0.0000 0.0000 'International Tables Vol C Tables 4.2.6.8 and 6.1.1.4'
N N 0.0061 0.0033 'International Tables Vol C Tables 4.2.6.8 and 6.1.1.4'
O O 0.0106 0.0060 'International Tables Vol C Tables 4.2.6.8 and 6.1.1.4'

loop_
_geom_angle_atom_site_label_1
_geom_angle_atom_site_label_2
_geom_angle_atom_site_label_3
_geom_angle
C2 C1 C6 118.35(9)
C1 C2 C3 121.98(9)
C4 C3 C2 121.15(9)
C3 C4 C5 118.29(9)
C8 C5 C4 131.73(8)
C8 C5 C6 107.79(8)
C4 C5 C6 120.47(8)
C7 C6 C1 133.74(8)
C7 C6 C5 106.49(7)
C1 C6 C5 119.76(8)
N1 C7 C6 107.01(7)
N1 C7 C12 120.17(8)
C6 C7 C12 132.76(8)
N1 C8 C5 107.01(8)
N1 C8 C9 123.23(8)
C5 C8 C9 129.76(8)
C8 C9 C10 111.44(8)
C8 C9 C11 111.45(8)
C10 C9 C11 111.20(8)
O1 C12 O2 122.65(8)
O1 C12 C7 125.64(8)
O2 C12 C7 111.70(8)
O2 C13 C14 106.44(8)
C8 N1 C7 111.70(7)
C12 O2 C13 116.64(7)

loop_
_geom_bond_atom_site_label_1
_geom_bond_atom_site_label_2
_geom_bond_distance
C1 C2 1.3694(13)
C1 C6 1.4149(12)
C2 C3 1.4200(15)
C3 C4 1.3694(13)
C4 C5 1.4181(12)
C5 C8 1.4053(12)
C5 C6 1.4321(12)
C6 C7 1.4047(12)
C7 N1 1.3806(11)
C7 C12 1.4339(12)
C8 N1 1.3506(11)
C8 C9 1.4998(12)
C9 C10 1.5300(14)
C9 C11 1.5315(14)
C12 O1 1.2240(11)
C12 O2 1.3467(11)
C13 O2 1.4448(11)
C13 C14 1.5028(13)
